data_7043963
loop_
_publ_author_name
'Chen, Zhang-Gai'
'Huang, Xia'
'Zhuang, Rongchuan'
'Zhang, Yu'
'Liu, Xin'
'Shi, Tao'
'Wang, Shuai-Hua'
'Wu, Shao-Fan'
'Mi, Jin-Xiao'
'Huang, Ya-Xi'

_publ_section_title
;
 Structural Diversities Induced by Cation Sizes in a Series of
 Fluorogermanophosphates: A2[GeF2(HPO4)2] (A = Na, K, Rb, NH4, and Cs)
;
_journal_name_full 'Dalton Trans.'
_journal_paper_doi 10.1039/C7DT02561K
_journal_year 2017
_chemical_formula_moiety K2[GeF2(HPO4)2]
_chemical_formula_sum 'F2 Ge H2 K2 O8 P2'
_chemical_formula_weight 380.75
_space_group_crystal_system monoclinic
_space_group_IT_number 15
_space_group_name_Hall '-C 2yc'
_space_group_name_H-M_alt 'C 1 2/c 1'
_symmetry_space_group_name_Hall '-C 2yc'
_symmetry_space_group_name_H-M 'C 1 2/c 1'
_atom_sites_solution_hydrogens difmap
_audit_creation_method SHELXL-2014/7
_audit_update_record
;
2017-04-21 deposited with the CCDC.
2017-08-11 downloaded from the CCDC.
;
_cell_angle_alpha 90
_cell_angle_beta 107.203(8)
_cell_angle_gamma 90
_cell_formula_units_Z 4
_cell_length_a 12.361(8)
_cell_length_b 4.602(3)
_cell_length_c 16.119(11)
_cell_measurement_reflns_used 2548
_cell_measurement_temperature 203(2)
_cell_measurement_theta_max 28.805
_cell_measurement_theta_min 2.646
_cell_volume 875.9(10)
_computing_cell_refinement 'SAINT (Bruker, 2001)'
_computing_data_reduction 'SAINT (Bruker, 2001)'
_computing_molecular_graphics 'DIAMOND (Brandenburg, 2005) '
_computing_publication_material 'SHELXL-2014/7 (Sheldrick, 2014) and WinGX (Farrugia, 2014)'
_computing_structure_refinement 'SHELXL-2014/7 (Sheldrick, 2014)'
_computing_structure_solution 'SHELXL-2014/7 (Sheldrick, 2014)'
_diffrn_ambient_temperature 203(2)
_diffrn_measured_fraction_theta_full 0.997
_diffrn_measured_fraction_theta_max 0.919
_diffrn_measurement_device_type 'SMART (Bruker, 2001)'
_diffrn_radiation_type MoK\a
_diffrn_radiation_wavelength 0.71073
_diffrn_reflns_av_R_equivalents 0.0175
_diffrn_reflns_av_unetI/netI 0.0224
_diffrn_reflns_Laue_measured_fraction_full 0.997
_diffrn_reflns_Laue_measured_fraction_max 0.919
_diffrn_reflns_limit_h_max 12
_diffrn_reflns_limit_h_min -15
_diffrn_reflns_limit_k_max 5
_diffrn_reflns_limit_k_min -6
_diffrn_reflns_limit_l_max 21
_diffrn_reflns_limit_l_min -15
_diffrn_reflns_number 2548
_diffrn_reflns_point_group_measured_fraction_full 0.997
_diffrn_reflns_point_group_measured_fraction_max 0.919
_diffrn_reflns_theta_full 25.242
_diffrn_reflns_theta_max 28.805
_diffrn_reflns_theta_min 2.646
_exptl_absorpt_coefficient_mu 4.871
_exptl_absorpt_correction_type multi-scan
_exptl_absorpt_process_details 'SMART (Bruker, 2001)'
_exptl_crystal_colour colourless
_exptl_crystal_density_diffrn 2.888
_exptl_crystal_density_method 'not measured'
_exptl_crystal_description rod
_exptl_crystal_F_000 736
_exptl_crystal_size_max 0.300
_exptl_crystal_size_mid 0.050
_exptl_crystal_size_min 0.050
_exptl_transmission_factor_max 0.79
_exptl_transmission_factor_min 0.75
_refine_diff_density_max 0.423
_refine_diff_density_min -0.752
_refine_diff_density_rms 0.174
_refine_ls_extinction_method none
_refine_ls_goodness_of_fit_ref 1.190
_refine_ls_hydrogen_treatment refall
_refine_ls_matrix_type full
_refine_ls_number_parameters 74
_refine_ls_number_reflns 1046
_refine_ls_number_restraints 1
_refine_ls_restrained_S_all 1.190
_refine_ls_R_factor_all 0.0228
_refine_ls_R_factor_gt 0.0224
_refine_ls_shift/su_max 0.000
_refine_ls_shift/su_mean 0.000
_refine_ls_structure_factor_coef Fsqd
_refine_ls_weighting_details 'w=1/[\s^2^(Fo^2^)+(0.0345P)^2^+0.8746P] where P=(Fo^2^+2Fc^2^)/3'
_refine_ls_weighting_scheme calc
_refine_ls_wR_factor_gt 0.0634
_refine_ls_wR_factor_ref 0.0637
_reflns_Friedel_coverage 0.000
_reflns_number_gt 1028
_reflns_number_total 1046
_reflns_threshold_expression 'I > 2\s(I)'
_cod_data_source_file c7dt02561k1.cif
_cod_data_source_block shelx_CCDC4
_cod_depositor_comments
;
The following automatic conversions were performed:

'_exptl_absorpt_correction_type' value 'multi scan' changed to
'multi-scan' according to
/home/data/users/saulius/crontab/automatic-downloads/rss-feeds/RSC/lib/dictionaries/cif_core.dic
dictionary named 'cif_core.dic' version 2.4.2 from 2011-04-26.

Automatic conversion script
Id: cif_fix_values 4973 2017-02-22 13:04:09Z antanas 
;
_cod_original_cell_volume 875.8(10)
_cod_database_code 7043963
_shelx_shelxl_version_number 2014/7
_shelx_space_group_comment
;
The symmetry employed for this shelxl refinement is uniquely defined
by the following loop, which should always be used as a source of
symmetry information in preference to the above space-group names.
They are only intended as comments.
;
_shelx_estimated_absorpt_t_min 0.323
_shelx_estimated_absorpt_t_max 0.793

loop_
_space_group_symop_operation_xyz
'x, y, z'
'-x, y, -z+1/2'
'x+1/2, y+1/2, z'
'-x+1/2, y+1/2, -z+1/2'
'-x, -y, -z'
'x, -y, z-1/2'
'-x+1/2, -y+1/2, -z'
'x+1/2, -y+1/2, z-1/2'

loop_
_atom_site_label
_atom_site_type_symbol
_atom_site_fract_x
_atom_site_fract_y
_atom_site_fract_z
_atom_site_U_iso_or_equiv
_atom_site_adp_type
_atom_site_occupancy
_atom_site_site_symmetry_order
_atom_site_calc_flag
_atom_site_refinement_flags_posn
_atom_site_refinement_flags_occupancy
Ge1 Ge 0.2500 0.2500 0.5000 0.00620(12) Uani 1 2 d S P
P1 P 0.25231(5) 0.74373(9) 0.36602(4) 0.00745(15) Uani 1 1 d . .
K1 K 0.48482(4) 0.17367(11) 0.38620(3) 0.01808(14) Uani 1 1 d . .
F1 F 0.10950(10) 0.1069(2) 0.47166(7) 0.0122(2) Uani 1 1 d . .
O1 O 0.20285(12) 0.4849(3) 0.40241(9) 0.0116(3) Uani 1 1 d . .
O2 O 0.30121(12) 0.9717(3) 0.43679(9) 0.0113(3) Uani 1 1 d . .
O3 O 0.34459(13) 0.6693(3) 0.32691(10) 0.0139(3) Uani 1 1 d . .
O4 O 0.14440(12) 0.8641(3) 0.29817(9) 0.0134(3) Uani 1 1 d D .
H4 H 0.157(3) 0.965(7) 0.2615(18) 0.042(10) Uiso 1 1 d D .

loop_
_atom_site_aniso_label
_atom_site_aniso_U_11
_atom_site_aniso_U_22
_atom_site_aniso_U_33
_atom_site_aniso_U_23
_atom_site_aniso_U_13
_atom_site_aniso_U_12
Ge1 0.00681(18) 0.00426(18) 0.00751(18) -0.00041(8) 0.00211(12) -0.00038(8)
P1 0.0090(3) 0.0064(3) 0.0070(3) -0.00033(15) 0.0026(2) -0.00017(15)
K1 0.0126(2) 0.0174(2) 0.0246(3) -0.00121(19) 0.00594(19) -0.00313(18)
F1 0.0092(6) 0.0119(5) 0.0148(6) -0.0013(4) 0.0025(4) -0.0037(4)
O1 0.0140(7) 0.0085(6) 0.0109(7) 0.0031(5) 0.0013(5) -0.0024(5)
O2 0.0112(7) 0.0096(6) 0.0128(6) -0.0045(5) 0.0033(5) -0.0007(5)
O3 0.0126(7) 0.0178(7) 0.0127(7) -0.0061(6) 0.0059(6) -0.0012(6)
O4 0.0121(7) 0.0155(7) 0.0117(7) 0.0073(6) 0.0021(5) -0.0011(6)

loop_
_atom_type_symbol
_atom_type_description
_atom_type_scat_dispersion_real
_atom_type_scat_dispersion_imag
_atom_type_scat_source
O O 0.0106 0.0060 'International Tables Vol C Tables 4.2.6.8 and 6.1.1.4'
F F 0.0171 0.0103 'International Tables Vol C Tables 4.2.6.8 and 6.1.1.4'
P P 0.1023 0.0942 'International Tables Vol C Tables 4.2.6.8 and 6.1.1.4'
K K 0.2009 0.2494 'International Tables Vol C Tables 4.2.6.8 and 6.1.1.4'
Ge Ge 0.1547 1.8001 'International Tables Vol C Tables 4.2.6.8 and 6.1.1.4'
H H 0.0000 0.0000 'International Tables Vol C Tables 4.2.6.8 and 6.1.1.4'

loop_
_geom_angle_atom_site_label_1
_geom_angle_atom_site_label_2
_geom_angle_atom_site_label_3
_geom_angle
_geom_angle_site_symmetry_1
_geom_angle_site_symmetry_3
F1 Ge1 F1 180.0 7_556 .
F1 Ge1 O1 87.71(6) 7_556 7_556
F1 Ge1 O1 92.29(6) . 7_556
F1 Ge1 O1 92.29(6) 7_556 .
F1 Ge1 O1 87.71(6) . .
O1 Ge1 O1 180.00(5) 7_556 .
F1 Ge1 O2 93.94(7) 7_556 7_566
F1 Ge1 O2 86.06(7) . 7_566
O1 Ge1 O2 90.52(8) 7_556 7_566
O1 Ge1 O2 89.48(8) . 7_566
F1 Ge1 O2 86.06(7) 7_556 1_545
F1 Ge1 O2 93.94(7) . 1_545
O1 Ge1 O2 89.48(8) 7_556 1_545
O1 Ge1 O2 90.52(8) . 1_545
O2 Ge1 O2 180.0 7_566 1_545
F1 Ge1 K1 55.20(5) 7_556 5_656
F1 Ge1 K1 124.80(5) . 5_656
O1 Ge1 K1 43.92(5) 7_556 5_656
O1 Ge1 K1 136.08(5) . 5_656
O2 Ge1 K1 118.36(6) 7_566 5_656
O2 Ge1 K1 61.64(6) 1_545 5_656
F1 Ge1 K1 124.80(5) 7_556 3_455
F1 Ge1 K1 55.20(5) . 3_455
O1 Ge1 K1 136.08(5) 7_556 3_455
O1 Ge1 K1 43.92(5) . 3_455
O2 Ge1 K1 61.64(6) 7_566 3_455
O2 Ge1 K1 118.36(6) 1_545 3_455
K1 Ge1 K1 180.0 5_656 3_455
F1 Ge1 K1 130.72(5) 7_556 7_556
F1 Ge1 K1 49.28(5) . 7_556
O1 Ge1 K1 75.12(6) 7_556 7_556
O1 Ge1 K1 104.88(6) . 7_556
O2 Ge1 K1 41.89(5) 7_566 7_556
O2 Ge1 K1 138.11(5) 1_545 7_556
K1 Ge1 K1 118.60(4) 5_656 7_556
K1 Ge1 K1 61.40(4) 3_455 7_556
F1 Ge1 K1 49.28(5) 7_556 .
F1 Ge1 K1 130.72(5) . .
O1 Ge1 K1 104.88(6) 7_556 .
O1 Ge1 K1 75.12(6) . .
O2 Ge1 K1 138.11(5) 7_566 .
O2 Ge1 K1 41.89(5) 1_545 .
K1 Ge1 K1 61.40(4) 5_656 .
K1 Ge1 K1 118.60(4) 3_455 .
K1 Ge1 K1 180.0 7_556 .
O3 P1 O1 115.04(9) . .
O3 P1 O2 106.70(9) . .
O1 P1 O2 111.13(9) . .
O3 P1 O4 112.77(10) . .
O1 P1 O4 100.93(9) . .
O2 P1 O4 110.27(9) . .
O3 P1 K1 56.60(7) . 1_565
O1 P1 K1 146.23(6) . 1_565
O2 P1 K1 53.13(6) . 1_565
O4 P1 K1 112.47(7) . 1_565
O3 P1 K1 153.36(7) . 3_455
O1 P1 K1 52.13(6) . 3_455
O2 P1 K1 99.92(6) . 3_455
O4 P1 K1 56.65(7) . 3_455
K1 P1 K1 148.24(3) 1_565 3_455
O3 P1 K1 39.98(7) . .
O1 P1 K1 79.02(7) . .
O2 P1 K1 106.49(7) . .
O4 P1 K1 140.25(7) . .
K1 P1 K1 78.47(5) 1_565 .
K1 P1 K1 130.31(4) 3_455 .
F1 K1 O1 77.66(5) 3 3_545
F1 K1 O2 119.89(5) 3 1_545
O1 K1 O2 136.17(6) 3_545 1_545
F1 K1 O3 76.97(6) 3 .
O1 K1 O3 139.49(5) 3_545 .
O2 K1 O3 84.14(6) 1_545 .
F1 K1 O3 168.40(4) 3 1_545
O1 K1 O3 104.56(6) 3_545 1_545
O2 K1 O3 50.77(5) 1_545 1_545
O3 K1 O3 106.62(7) . 1_545
F1 K1 O4 69.48(5) 3 3_545
O1 K1 O4 49.76(5) 3_545 3_545
O2 K1 O4 168.21(4) 1_545 3_545
O3 K1 O4 91.63(6) . 3_545
O3 K1 O4 120.82(5) 1_545 3_545
F1 K1 F1 69.56(5) 3 7_556
O1 K1 F1 127.85(4) 3_545 7_556
O2 K1 F1 50.38(4) 1_545 7_556
O3 K1 F1 69.87(5) . 7_556
O3 K1 F1 100.98(5) 1_545 7_556
O4 K1 F1 137.85(5) 3_545 7_556
F1 K1 O4 110.30(5) 3 4_545
O1 K1 O4 113.31(5) 3_545 4_545
O2 K1 O4 98.24(6) 1_545 4_545
O3 K1 O4 49.77(4) . 4_545
O3 K1 O4 79.54(5) 1_545 4_545
O4 K1 O4 70.83(7) 3_545 4_545
F1 K1 O4 115.57(6) 7_556 4_545
F1 K1 F1 105.27(6) 3 3_545
O1 K1 F1 50.14(4) 3_545 3_545
O2 K1 F1 86.05(5) 1_545 3_545
O3 K1 F1 169.65(4) . 3_545
O3 K1 F1 69.23(6) 1_545 3_545
O4 K1 F1 98.63(5) 3_545 3_545
F1 K1 F1 101.18(5) 7_556 3_545
O4 K1 F1 135.53(4) 4_545 3_545
F1 K1 O2 60.85(5) 3 5_666
O1 K1 O2 49.67(5) 3_545 5_666
O2 K1 O2 101.02(6) 1_545 5_666
O3 K1 O2 134.15(4) . 5_666
O3 K1 O2 111.65(5) 1_545 5_666
O4 K1 O2 89.83(6) 3_545 5_666
F1 K1 O2 78.78(6) 7_556 5_666
O4 K1 O2 160.66(4) 4_545 5_666
F1 K1 O2 45.12(3) 3_545 5_666
F1 K1 P1 145.95(4) 3 1_545
O1 K1 P1 126.42(5) 3_545 1_545
O2 K1 P1 26.15(3) 1_545 1_545
O3 K1 P1 91.16(6) . 1_545
O3 K1 P1 25.67(3) 1_545 1_545
O4 K1 P1 143.63(4) 3_545 1_545
F1 K1 P1 76.40(4) 7_556 1_545
O4 K1 P1 83.72(4) 4_545 1_545
F1 K1 P1 81.42(5) 3_545 1_545
O2 K1 P1 113.35(4) 5_666 1_545
F1 K1 P1 63.20(4) 3 3_545
O1 K1 P1 25.90(4) 3_545 3_545
O2 K1 P1 161.69(4) 1_545 3_545
O3 K1 P1 113.58(5) . 3_545
O3 K1 P1 123.05(4) 1_545 3_545
O4 K1 P1 26.76(3) 3_545 3_545
F1 K1 P1 129.52(3) 7_556 3_545
O4 K1 P1 97.01(5) 4_545 3_545
F1 K1 P1 75.96(4) 3_545 3_545
O2 K1 P1 63.73(5) 5_666 3_545
P1 K1 P1 148.24(3) 1_545 3_545
Ge1 F1 K1 141.65(6) . 3_445
Ge1 F1 K1 104.23(6) . 7_556
K1 F1 K1 110.45(5) 3_445 7_556
Ge1 F1 K1 96.90(6) . 3_455
K1 F1 K1 105.27(6) 3_445 3_455
K1 F1 K1 78.82(5) 7_556 3_455
P1 O1 Ge1 135.78(9) . .
P1 O1 K1 101.96(8) . 3_455
Ge1 O1 K1 108.41(6) . 3_455
P1 O2 Ge1 138.94(10) . 1_565
P1 O2 K1 100.72(7) . 1_565
Ge1 O2 K1 111.66(7) 1_565 1_565
P1 O2 K1 122.46(8) . 5_666
Ge1 O2 K1 88.96(6) 1_565 5_666
K1 O2 K1 78.98(6) 1_565 5_666
P1 O3 K1 120.32(9) . .
P1 O3 K1 97.73(8) . 1_565
K1 O3 K1 106.62(7) . 1_565
P1 O4 K1 96.60(8) . 3_455
P1 O4 K1 132.42(9) . 4
K1 O4 K1 98.88(6) 3_455 4
P1 O4 H4 115(3) . .
K1 O4 H4 148(3) 3_455 .
K1 O4 H4 67(3) 4 .

loop_
_geom_bond_atom_site_label_1
_geom_bond_atom_site_label_2
_geom_bond_distance
_geom_bond_site_symmetry_2
Ge1 F1 1.7858(15) 7_556
Ge1 F1 1.7858(15) .
Ge1 O1 1.8546(16) 7_556
Ge1 O1 1.8546(16) .
Ge1 O2 1.8601(15) 7_566
Ge1 O2 1.8601(15) 1_545
Ge1 K1 3.7886(18) 5_656
Ge1 K1 3.7886(18) 3_455
Ge1 K1 3.8810(19) 7_556
Ge1 K1 3.8811(19) .
P1 O3 1.4971(17) .
P1 O1 1.5326(16) .
P1 O2 1.5361(16) .
P1 O4 1.5553(17) .
P1 K1 3.4245(18) 1_565
P1 K1 3.432(2) 3_455
P1 K1 3.8333(19) .
K1 F1 2.6439(16) 3
K1 O1 2.769(2) 3_545
K1 O2 2.788(2) 1_545
K1 O3 2.853(2) .
K1 O3 2.885(2) 1_545
K1 O4 2.886(2) 3_545
K1 F1 3.0346(19) 7_556
K1 O4 3.057(2) 4_545
K1 F1 3.1336(19) 3_545
K1 O2 3.335(2) 5_666
K1 P1 3.4245(18) 1_545
K1 P1 3.432(2) 3_545
F1 K1 2.6440(16) 3_445
F1 K1 3.0346(19) 7_556
F1 K1 3.1336(19) 3_455
O1 K1 2.769(2) 3_455
O2 Ge1 1.8601(15) 1_565
O2 K1 2.788(2) 1_565
O2 K1 3.335(2) 5_666
O3 K1 2.885(2) 1_565
O4 K1 2.886(2) 3_455
O4 K1 3.057(2) 4
O4 H4 0.799(18) .

loop_
_geom_hbond_atom_site_label_D
_geom_hbond_atom_site_label_H
_geom_hbond_atom_site_label_A
_geom_hbond_distance_DH
_geom_hbond_distance_HA
_geom_hbond_distance_DA
_geom_hbond_angle_DHA
_geom_hbond_site_symmetry_A
O4 H4 O3 0.799(18) 1.705(19) 2.494(2) 169(4) 4
